data_4020908
loop_
_publ_author_name
'T. Govindaraju'
'Vaijayanti A. Kumar'
'Krishna N. Ganesh'

_publ_section_title
;
 Synthesis and Evaluation of (1S,2R/1R,2S)-Aminocyclohexylglycyl
 PNAs as Conformationally Preorganized PNA Analogues
 for DNA/RNA Recognition
;
_journal_name_full 'Journal of Organic Chemistry'
_journal_page_first 1858
_journal_page_last 1865
_journal_paper_doi 10.1021/jo035747x
_journal_volume 69
_journal_year 2004
_chemical_formula_moiety 'C12 H23 N O5 S'
_chemical_formula_sum 'C12 H23 N O5 S'
_chemical_formula_weight 293.37
_chemical_melting_point 394.15
_space_group_IT_number 19
_symmetry_cell_setting orthorhombic
_symmetry_space_group_name_Hall 'P 2ac 2ab'
_symmetry_space_group_name_H-M 'P 21 21 21'
_cell_angle_alpha 90.00
_cell_angle_beta 90.00
_cell_angle_gamma 90.00
_cell_formula_units_Z 4
_cell_length_a 5.2293(6)
_cell_length_b 9.0539(10)
_cell_length_c 32.279(4)
_cell_measurement_temperature 293(2)
_cell_volume 1528.3(3)
_diffrn_ambient_temperature 293(2)
_exptl_crystal_density_diffrn 1.275
_cod_depositor_comments
;
The following automatic conversions were performed:

'_chemical_melting_point' value '121 deg C' was changed to '394.15' -
it was converted from degrees Celsius(C) to Kelvins(K).

Automatic conversion script
Id: cif_fix_values 1646 2011-03-28 12:23:43Z adriana 
;
_cod_database_code 4020908

loop_
_symmetry_equiv_pos_as_xyz
'x, y, z'
'-x+1/2, -y, z+1/2'
'-x, y+1/2, -z+1/2'
'x+1/2, -y+1/2, -z'

loop_
_atom_site_label
_atom_site_type_symbol
_atom_site_fract_x
_atom_site_fract_y
_atom_site_fract_z
_atom_site_U_iso_or_equiv
_atom_site_adp_type
_atom_site_occupancy
_atom_site_symmetry_multiplicity
_atom_site_calc_flag
_atom_site_refinement_flags
_atom_site_disorder_assembly
_atom_site_disorder_group
C1 C 1.1526(4) 0.78861(19) 0.91804(5) 0.0450(4) Uani 1 1 d . . .
C2 C 1.0452(3) 0.74379(18) 0.87630(5) 0.0407(4) Uani 1 1 d . . .
C3 C 1.1801(5) 0.6077(2) 0.86013(6) 0.0580(5) Uani 1 1 d . . .
C4 C 1.1734(6) 0.4820(2) 0.89148(7) 0.0701(7) Uani 1 1 d . . .
C5 C 1.2929(6) 0.5305(3) 0.93161(8) 0.0762(7) Uani 1 1 d . . .
C6 C 1.1547(6) 0.6633(2) 0.94899(6) 0.0654(6) Uani 1 1 d . . .
C7 C 0.8197(5) 1.1543(3) 0.95315(9) 0.0679(6) Uani 1 1 d . . .
C8 C 0.8604(3) 0.93787(19) 0.83298(5) 0.0419(3) Uani 1 1 d . . .
C9 C 0.7578(3) 1.15671(18) 0.79152(5) 0.0448(4) Uani 1 1 d . . .
C10 C 0.9333(5) 1.2637(3) 0.76929(9) 0.0738(7) Uani 1 1 d . . .
C11 C 0.6126(5) 1.2338(3) 0.82566(7) 0.0626(5) Uani 1 1 d . . .
C12 C 0.5826(4) 1.0802(3) 0.76109(7) 0.0633(5) Uani 1 1 d . . .
H1 H 1.315(4) 0.828(2) 0.9140(5) 0.041(4) Uiso 1 1 d . . .
H2 H 0.868(4) 0.7234(19) 0.8802(5) 0.035(4) Uiso 1 1 d . . .
H1A H 1.197(4) 0.893(2) 0.8410(5) 0.033(5) Uiso 1 1 d . . .
H3A H 1.095(5) 0.581(3) 0.8332(7) 0.072(6) Uiso 1 1 d . . .
H4A H 1.007(5) 0.460(3) 0.8956(7) 0.067(7) Uiso 1 1 d . . .
H5A H 1.298(5) 0.456(3) 0.9516(7) 0.075(7) Uiso 1 1 d . . .
H6A H 1.207(5) 0.698(3) 0.9711(8) 0.081(8) Uiso 1 1 d . . .
H7A H 0.870(6) 1.249(4) 0.9623(8) 0.096(9) Uiso 1 1 d . . .
H10A H 1.049(7) 1.216(4) 0.7492(10) 0.109(10) Uiso 1 1 d . . .
H11A H 0.521(5) 1.323(3) 0.8156(7) 0.077(7) Uiso 1 1 d . . .
H12A H 0.452(6) 1.011(3) 0.7748(8) 0.094(8) Uiso 1 1 d . . .
H3B H 1.356(5) 0.636(3) 0.8548(6) 0.063(6) Uiso 1 1 d . . .
H4B H 1.237(5) 0.397(3) 0.8806(7) 0.072(6) Uiso 1 1 d . . .
H5B H 1.485(6) 0.558(4) 0.9289(9) 0.099(9) Uiso 1 1 d . . .
H6B H 0.985(5) 0.643(3) 0.9542(7) 0.062(7) Uiso 1 1 d . . .
H7B H 0.737(5) 1.161(3) 0.9288(8) 0.073(7) Uiso 1 1 d . . .
H10B H 0.845(5) 1.331(3) 0.7560(8) 0.081(7) Uiso 1 1 d . . .
H11B H 0.722(6) 1.276(3) 0.8447(9) 0.088(8) Uiso 1 1 d . . .
H12B H 0.502(5) 1.156(3) 0.7436(8) 0.076(7) Uiso 1 1 d . . .
H7C H 0.718(5) 1.108(3) 0.9723(8) 0.080(8) Uiso 1 1 d . . .
H10C H 1.051(5) 1.307(3) 0.7907(7) 0.078(7) Uiso 1 1 d . . .
H11C H 0.494(5) 1.166(3) 0.8404(8) 0.079(7) Uiso 1 1 d . . .
H12C H 0.675(5) 1.024(3) 0.7409(7) 0.073(7) Uiso 1 1 d . . .
N1 N 1.0636(3) 0.86445(17) 0.84699(4) 0.0442(3) Uani 1 1 d . . .
O1 O 0.9827(3) 0.90558(13) 0.93370(4) 0.0565(3) Uani 1 1 d . . .
O2 O 1.2274(3) 1.03994(18) 0.98567(4) 0.0721(4) Uani 1 1 d . . .
O3 O 1.2483(3) 1.11573(16) 0.91421(5) 0.0685(4) Uani 1 1 d . . .
O4 O 0.6401(2) 0.90597(16) 0.83985(5) 0.0627(4) Uani 1 1 d . . .
O5 O 0.9397(2) 1.05117(14) 0.80927(4) 0.0490(3) Uani 1 1 d . . .
S1 S 1.10208(8) 1.05632(5) 0.947076(13) 0.04749(14) Uani 1 1 d . . .

loop_
_atom_site_aniso_label
_atom_site_aniso_U_11
_atom_site_aniso_U_22
_atom_site_aniso_U_33
_atom_site_aniso_U_23
_atom_site_aniso_U_13
_atom_site_aniso_U_12
C1 0.0493(10) 0.0376(8) 0.0480(8) -0.0008(7) 0.0026(7) -0.0058(7)
C2 0.0431(9) 0.0360(8) 0.0430(8) 0.0065(6) 0.0013(7) -0.0053(7)
C3 0.0822(15) 0.0417(10) 0.0500(9) -0.0010(7) 0.0070(9) 0.0041(9)
C4 0.104(2) 0.0365(11) 0.0695(13) 0.0027(9) 0.0098(13) 0.0091(11)
C5 0.0977(19) 0.0544(13) 0.0765(14) 0.0223(11) -0.0151(13) 0.0080(13)
C6 0.0949(19) 0.0570(12) 0.0442(9) 0.0070(9) -0.0094(11) -0.0090(11)
C7 0.0629(13) 0.0610(14) 0.0797(15) -0.0112(12) 0.0030(12) 0.0072(10)
C8 0.0387(8) 0.0393(8) 0.0478(8) 0.0049(7) 0.0015(6) -0.0021(7)
C9 0.0367(8) 0.0460(9) 0.0516(8) 0.0102(7) -0.0022(7) 0.0049(7)
C10 0.0524(11) 0.0714(14) 0.0975(17) 0.0476(14) -0.0019(13) 0.0049(12)
C11 0.0715(14) 0.0543(11) 0.0620(11) -0.0037(9) -0.0003(11) 0.0108(11)
C12 0.0549(10) 0.0772(14) 0.0576(10) -0.0053(10) -0.0073(10) 0.0093(11)
N1 0.0360(7) 0.0441(8) 0.0525(7) 0.0138(6) 0.0030(6) -0.0043(6)
O1 0.0564(7) 0.0451(7) 0.0679(7) -0.0147(6) 0.0166(6) -0.0115(6)
O2 0.0746(9) 0.0765(10) 0.0650(8) -0.0059(7) -0.0141(7) -0.0018(9)
O3 0.0745(9) 0.0560(8) 0.0751(8) 0.0023(7) 0.0169(8) -0.0137(8)
O4 0.0373(7) 0.0604(9) 0.0905(9) 0.0246(7) 0.0036(6) -0.0033(6)
O5 0.0352(5) 0.0478(6) 0.0640(6) 0.0209(6) 0.0000(5) 0.0019(5)
S1 0.0510(2) 0.0401(2) 0.0514(2) -0.00732(17) 0.00383(18) -0.00505(19)

loop_
_geom_bond_atom_site_label_1
_geom_bond_atom_site_label_2
_geom_bond_distance
_geom_bond_site_symmetry_2
_geom_bond_publ_flag
C1 O1 1.472(2) . ?
C1 C6 1.511(3) . ?
C1 C2 1.515(2) . ?
C2 N1 1.448(2) . ?
C2 C3 1.513(3) . ?
C3 C4 1.523(3) . ?
C4 C5 1.503(4) . ?
C5 C6 1.511(4) . ?
C7 S1 1.734(2) . ?
C8 O4 1.208(2) . ?
C8 N1 1.333(2) . ?
C8 O5 1.345(2) . ?
C9 O5 1.4650(19) . ?
C9 C11 1.509(3) . ?
C9 C12 1.512(3) . ?
C9 C10 1.515(3) . ?
O1 S1 1.5616(12) . ?
O2 S1 1.4155(15) . ?
O3 S1 1.4141(15) . ?

loop_
_cod_related_entry_id
_cod_related_entry_database
_cod_related_entry_code
1 ChemSpider 21176751
